data_4085820
loop_
_publ_author_name
'Wei, Yun'
'Wang, Shaowu'
'Zhou, Shuangliu'
'Feng, Zhijun'
'Guo, Liping'
'Zhu, Xiancui'
'Mu, Xiaolong'
'Yao, Fangshi'

_publ_section_title
;
 Aluminum Alkyl Complexes Supported by Bidentate N,N Ligands: Synthesis,
 Structure, and Catalytic Activity for Guanylation of Amines
;
_journal_issue 10
_journal_name_full Organometallics
_journal_page_first 1882
_journal_paper_doi 10.1021/acs.organomet.5b00101
_journal_volume 34
_journal_year 2015
_chemical_formula_sum 'C38 H48 Al N5'
_chemical_formula_weight 601.79
_chemical_name_systematic
; 
 ? 
;
_space_group_IT_number 2
_symmetry_cell_setting triclinic
_symmetry_space_group_name_Hall '-P 1'
_symmetry_space_group_name_H-M 'P -1'
_atom_sites_solution_hydrogens geom
_atom_sites_solution_primary direct
_atom_sites_solution_secondary difmap
_audit_creation_method SHELXL-97
_cell_angle_alpha 96.060(2)
_cell_angle_beta 93.002(2)
_cell_angle_gamma 101.365(2)
_cell_formula_units_Z 2
_cell_length_a 9.1613(13)
_cell_length_b 12.7665(18)
_cell_length_c 15.639(2)
_cell_measurement_reflns_used 3493
_cell_measurement_temperature 293(2)
_cell_measurement_theta_max 23.07
_cell_measurement_theta_min 2.22
_cell_volume 1778.2(4)
_computing_cell_refinement 'Bruker SMART'
_computing_data_collection 'Bruker SMART'
_computing_data_reduction 'Bruker SAINT'
_computing_molecular_graphics 'Bruker SHELXTL'
_computing_publication_material 'Bruker SHELXTL'
_computing_structure_refinement 'SHELXL-97 (Sheldrick, 1997)'
_computing_structure_solution 'SHELXS-97 (Sheldrick, 1990)'
_diffrn_ambient_temperature 293(2)
_diffrn_measured_fraction_theta_full 0.975
_diffrn_measured_fraction_theta_max 0.975
_diffrn_measurement_device_type 'CCD area detector'
_diffrn_measurement_method 'phi and omega scans'
_diffrn_radiation_monochromator graphite
_diffrn_radiation_source 'fine-focus sealed tube'
_diffrn_radiation_type MoK\a
_diffrn_radiation_wavelength 0.71073
_diffrn_reflns_av_R_equivalents 0.0333
_diffrn_reflns_av_sigmaI/netI 0.0672
_diffrn_reflns_limit_h_max 11
_diffrn_reflns_limit_h_min -11
_diffrn_reflns_limit_k_max 16
_diffrn_reflns_limit_k_min -16
_diffrn_reflns_limit_l_max 20
_diffrn_reflns_limit_l_min -20
_diffrn_reflns_number 15561
_diffrn_reflns_theta_full 27.65
_diffrn_reflns_theta_max 27.65
_diffrn_reflns_theta_min 1.64
_exptl_absorpt_coefficient_mu 0.089
_exptl_absorpt_correction_T_max 0.9911
_exptl_absorpt_correction_T_min 0.9876
_exptl_absorpt_correction_type multi-scan
_exptl_crystal_colour yellow
_exptl_crystal_density_diffrn 1.124
_exptl_crystal_density_method 'not measured'
_exptl_crystal_description block
_exptl_crystal_F_000 648
_exptl_crystal_size_max 0.14
_exptl_crystal_size_mid 0.12
_exptl_crystal_size_min 0.10
_refine_diff_density_max 0.230
_refine_diff_density_min -0.191
_refine_diff_density_rms 0.035
_refine_ls_extinction_method none
_refine_ls_goodness_of_fit_ref 0.993
_refine_ls_hydrogen_treatment mixed
_refine_ls_matrix_type full
_refine_ls_number_parameters 451
_refine_ls_number_reflns 8080
_refine_ls_number_restraints 368
_refine_ls_restrained_S_all 1.013
_refine_ls_R_factor_all 0.1295
_refine_ls_R_factor_gt 0.0584
_refine_ls_shift/su_max 0.031
_refine_ls_shift/su_mean 0.000
_refine_ls_structure_factor_coef Fsqd
_refine_ls_weighting_details 'calc w=1/[\s^2^(Fo^2^)+(0.0727P)^2^+0.1610P] where P=(Fo^2^+2Fc^2^)/3'
_refine_ls_weighting_scheme calc
_refine_ls_wR_factor_gt 0.1348
_refine_ls_wR_factor_ref 0.1679
_reflns_number_gt 4160
_reflns_number_total 8080
_reflns_threshold_expression >2sigma(I)
_cod_data_source_file om5b00101_si_002.cif
_cod_data_source_block 131214a_0m
_cod_depositor_comments
;
The following automatic conversions were performed:

'_symmetry_cell_setting' value 'Triclinic' changed to 'triclinic'
according to
/usr/data/users/saulius/crontab/automatic-downloads/rss-feeds/ACS/lib/dictionaries/cif_core.dic
dictionary named 'cif_core.dic' version 2.4.2 from 2011-04-26.

Automatic conversion script
Id: cif_fix_values 3271 2015-04-21 07:52:19Z andrius 

 Adding full bibliography for 4085814--4085820.cif.
;
_cod_original_sg_symbol_H-M P-1
_cod_database_code 4085820

loop_
_symmetry_equiv_pos_as_xyz
'x, y, z'
'-x, -y, -z'

loop_
_atom_site_label
_atom_site_type_symbol
_atom_site_fract_x
_atom_site_fract_y
_atom_site_fract_z
_atom_site_U_iso_or_equiv
_atom_site_adp_type
_atom_site_occupancy
_atom_site_symmetry_multiplicity
_atom_site_calc_flag
_atom_site_refinement_flags
_atom_site_disorder_assembly
_atom_site_disorder_group
Al1 Al 0.22070(8) 0.01205(5) 0.25037(4) 0.0501(2) Uani 1 1 d . . .
C1 C 0.1627(3) -0.0465(2) 0.41626(16) 0.0578(6) Uani 1 1 d . . .
C2 C 0.1056(3) -0.1207(2) 0.47031(18) 0.0720(8) Uani 1 1 d . . .
H2 H 0.1022 -0.1085 0.5298 0.086 Uiso 1 1 calc R . .
C3 C 0.0537(3) -0.2186(2) 0.41722(18) 0.0672(7) Uani 1 1 d . . .
C4 C -0.0154(4) -0.3238(3) 0.4307(2) 0.0956(10) Uani 1 1 d . . .
H4 H -0.0355 -0.3402 0.4860 0.115 Uiso 1 1 calc R . .
C5 C -0.0522(5) -0.4010(3) 0.3619(3) 0.1097(12) Uani 1 1 d . . .
H5 H -0.0962 -0.4707 0.3708 0.132 Uiso 1 1 calc R . .
C6 C -0.0252(4) -0.3775(3) 0.2784(2) 0.1095(12) Uani 1 1 d . . .
H6 H -0.0524 -0.4319 0.2326 0.131 Uiso 1 1 calc R . .
C7 C 0.0406(4) -0.2761(2) 0.2622(2) 0.0870(10) Uani 1 1 d . . .
H7 H 0.0576 -0.2610 0.2063 0.104 Uiso 1 1 calc R . .
C8 C 0.0812(3) -0.1962(2) 0.33189(17) 0.0603(7) Uani 1 1 d . . .
C9 C 0.2225(3) 0.0659(2) 0.42968(16) 0.0606(7) Uani 1 1 d . . .
H9 H 0.2369 0.1036 0.4847 0.073 Uiso 1 1 calc R . .
C10 C 0.3188(3) 0.22760(19) 0.37541(14) 0.0556(6) Uani 1 1 d . . .
C11 C 0.2274(3) 0.2987(2) 0.35938(16) 0.0651(7) Uani 1 1 d . . .
C12 C 0.2899(5) 0.4085(2) 0.37069(19) 0.0870(10) Uani 1 1 d . . .
H12 H 0.2302 0.4577 0.3608 0.104 Uiso 1 1 calc R . .
C13 C 0.4381(5) 0.4446(3) 0.3962(2) 0.1001(12) Uani 1 1 d . . .
H13 H 0.4785 0.5180 0.4034 0.120 Uiso 1 1 calc R . .
C14 C 0.5272(4) 0.3730(3) 0.4112(2) 0.0924(10) Uani 1 1 d . . .
H14 H 0.6277 0.3987 0.4286 0.111 Uiso 1 1 calc R . .
C15 C 0.4703(3) 0.2627(2) 0.40109(17) 0.0698(8) Uani 1 1 d . . .
C16 C 0.0674(4) 0.2592(3) 0.3264(2) 0.0861(9) Uani 1 1 d . . .
H16A H 0.0627 0.2240 0.2686 0.129 Uiso 1 1 calc R . .
H16B H 0.0183 0.3191 0.3265 0.129 Uiso 1 1 calc R . .
H16C H 0.0188 0.2093 0.3628 0.129 Uiso 1 1 calc R . .
C17 C 0.5692(3) 0.1852(3) 0.4170(2) 0.0951(10) Uani 1 1 d . . .
H17A H 0.5446 0.1540 0.4690 0.143 Uiso 1 1 calc R . .
H17B H 0.6716 0.2225 0.4229 0.143 Uiso 1 1 calc R . .
H17C H 0.5546 0.1293 0.3694 0.143 Uiso 1 1 calc R . .
C18 C 0.3303(2) 0.19789(17) 0.13120(15) 0.0466(5) Uani 1 1 d . . .
C19 C 0.3647(3) 0.30634(18) 0.16113(16) 0.0561(6) Uani 1 1 d . . .
H19 H 0.4043 0.3286 0.2176 0.067 Uiso 1 1 calc R . .
C20 C 0.3406(3) 0.3821(2) 0.1075(2) 0.0677(7) Uani 1 1 d . . .
H20 H 0.3647 0.4547 0.1288 0.081 Uiso 1 1 calc R . .
C21 C 0.2822(3) 0.3529(2) 0.0239(2) 0.0694(8) Uani 1 1 d . . .
C22 C 0.2477(3) 0.2451(2) -0.00504(18) 0.0671(7) Uani 1 1 d . . .
H22 H 0.2088 0.2232 -0.0617 0.081 Uiso 1 1 calc R . .
C23 C 0.2691(3) 0.16813(19) 0.04760(15) 0.0552(6) Uani 1 1 d . . .
H23 H 0.2420 0.0956 0.0264 0.066 Uiso 1 1 calc R . .
C24 C 0.2553(4) 0.4377(3) -0.0330(2) 0.1111(12) Uani 1 1 d . . .
H24A H 0.2164 0.4922 0.0002 0.167 Uiso 1 1 calc R . .
H24B H 0.1848 0.4047 -0.0804 0.167 Uiso 1 1 calc R . .
H24C H 0.3477 0.4697 -0.0546 0.167 Uiso 1 1 calc R . .
C25 C 0.4392(3) 0.04989(17) 0.17089(14) 0.0475(5) Uani 1 1 d . . .
C26 C 0.4934(3) -0.1118(2) 0.2281(2) 0.0644(7) Uani 1 1 d DU . .
C27 C 0.4609(7) -0.2102(4) 0.1666(3) 0.0632(14) Uani 0.488(3) 1 d PDU A 1
H27A H 0.4754 -0.1906 0.1089 0.076 Uiso 0.488(3) 1 calc PR A 1
H27B H 0.3568 -0.2444 0.1681 0.076 Uiso 0.488(3) 1 calc PR A 1
C28 C 0.5576(8) -0.2907(4) 0.1848(3) 0.0793(17) Uani 0.488(3) 1 d PDU A 1
H28A H 0.5268 -0.3552 0.1442 0.095 Uiso 0.488(3) 1 calc PR A 1
H28B H 0.6610 -0.2600 0.1770 0.095 Uiso 0.488(3) 1 calc PR A 1
C29 C 0.5443(12) -0.3195(6) 0.2758(4) 0.080(2) Uani 0.488(3) 1 d PDU A 1
H29A H 0.4423 -0.3550 0.2823 0.096 Uiso 0.488(3) 1 calc PR A 1
H29B H 0.6087 -0.3694 0.2865 0.096 Uiso 0.488(3) 1 calc PR A 1
C30 C 0.5876(9) -0.2204(5) 0.3412(4) 0.0789(19) Uani 0.488(3) 1 d PDU A 1
H30A H 0.6919 -0.1879 0.3380 0.095 Uiso 0.488(3) 1 calc PR A 1
H30B H 0.5747 -0.2406 0.3988 0.095 Uiso 0.488(3) 1 calc PR A 1
C31 C 0.4911(7) -0.1392(5) 0.3238(3) 0.0722(16) Uani 0.488(3) 1 d PDU A 1
H31A H 0.5267 -0.0736 0.3626 0.087 Uiso 0.488(3) 1 calc PR A 1
H31B H 0.3891 -0.1681 0.3357 0.087 Uiso 0.488(3) 1 calc PR A 1
C27' C 0.3968(6) -0.2245(4) 0.2299(4) 0.0769(16) Uani 0.512(3) 1 d PDU A 2
H27C H 0.3324 -0.2448 0.1771 0.092 Uiso 0.512(3) 1 calc PR A 2
H27D H 0.3339 -0.2232 0.2779 0.092 Uiso 0.512(3) 1 calc PR A 2
C28' C 0.4942(9) -0.3083(5) 0.2392(6) 0.087(2) Uani 0.512(3) 1 d PDU A 2
H28C H 0.4324 -0.3760 0.2498 0.104 Uiso 0.512(3) 1 calc PR A 2
H28D H 0.5420 -0.3207 0.1862 0.104 Uiso 0.512(3) 1 calc PR A 2
C29' C 0.6133(9) -0.2680(7) 0.3143(6) 0.086(2) Uani 0.512(3) 1 d PU A 2
H29C H 0.5653 -0.2619 0.3679 0.103 Uiso 0.512(3) 1 calc PR A 2
H29D H 0.6776 -0.3195 0.3182 0.103 Uiso 0.512(3) 1 calc PR A 2
C30' C 0.7054(6) -0.1605(5) 0.3016(4) 0.0874(17) Uani 0.512(3) 1 d PDU A 2
H30C H 0.7617 -0.1686 0.2513 0.105 Uiso 0.512(3) 1 calc PR A 2
H30D H 0.7761 -0.1348 0.3513 0.105 Uiso 0.512(3) 1 calc PR A 2
C31' C 0.6089(6) -0.0773(4) 0.2894(4) 0.0637(14) Uani 0.512(3) 1 d PDU A 2
H31C H 0.5691 -0.0586 0.3439 0.076 Uiso 0.512(3) 1 calc PR A 2
H31D H 0.6715 -0.0126 0.2738 0.076 Uiso 0.512(3) 1 calc PR A 2
C32 C 0.6410(2) 0.16421(17) 0.10126(14) 0.0490(6) Uani 1 1 d . . .
H32 H 0.5720 0.2043 0.0760 0.059 Uiso 1 1 calc R . .
C33 C 0.7176(3) 0.23046(19) 0.18301(15) 0.0579(6) Uani 1 1 d . . .
H33A H 0.7847 0.1915 0.2100 0.069 Uiso 1 1 calc R . .
H33B H 0.6435 0.2422 0.2230 0.069 Uiso 1 1 calc R . .
C34 C 0.8054(3) 0.3384(2) 0.16352(18) 0.0695(7) Uani 1 1 d . . .
H34A H 0.7368 0.3804 0.1423 0.083 Uiso 1 1 calc R . .
H34B H 0.8584 0.3778 0.2162 0.083 Uiso 1 1 calc R . .
C35 C 0.9160(3) 0.3239(2) 0.09705(19) 0.0735(8) Uani 1 1 d . . .
H35A H 0.9640 0.3938 0.0825 0.088 Uiso 1 1 calc R . .
H35B H 0.9926 0.2907 0.1213 0.088 Uiso 1 1 calc R . .
C36 C 0.8413(3) 0.2550(2) 0.01635(17) 0.0701(8) Uani 1 1 d . . .
H36A H 0.9166 0.2429 -0.0228 0.084 Uiso 1 1 calc R . .
H36B H 0.7743 0.2928 -0.0121 0.084 Uiso 1 1 calc R . .
C37 C 0.7536(3) 0.1470(2) 0.03616(16) 0.0597(7) Uani 1 1 d . . .
H37A H 0.7021 0.1066 -0.0165 0.072 Uiso 1 1 calc R . .
H37B H 0.8217 0.1058 0.0591 0.072 Uiso 1 1 calc R . .
N1 N 0.1500(2) -0.09099(16) 0.33172(12) 0.0560(5) Uani 1 1 d . . .
N2 N 0.2563(2) 0.11365(15) 0.36235(12) 0.0516(5) Uani 1 1 d . . .
N3 N 0.3525(2) 0.12100(14) 0.18756(11) 0.0480(5) Uani 1 1 d . . .
N4 N 0.3959(2) -0.03586(15) 0.21347(13) 0.0549(5) Uani 1 1 d . A .
N5 N 0.5543(2) 0.06114(14) 0.11923(12) 0.0551(5) Uani 1 1 d . . .
H5A H 0.5778 0.0035 0.0954 0.066 Uiso 1 1 calc R . .
C38 C 0.0334(3) -0.0052(2) 0.17775(17) 0.0713(8) Uani 1 1 d . . .
H38A H 0.0363 0.0567 0.1474 0.107 Uiso 1 1 calc R . .
H38B H -0.0493 -0.0121 0.2134 0.107 Uiso 1 1 calc R . .
H38C H 0.0219 -0.0685 0.1370 0.107 Uiso 1 1 calc R . .
H26 H 0.513(4) -0.130(3) 0.179(2) 0.115(14) Uiso 1 1 d . . .

loop_
_atom_site_aniso_label
_atom_site_aniso_U_11
_atom_site_aniso_U_22
_atom_site_aniso_U_33
_atom_site_aniso_U_23
_atom_site_aniso_U_13
_atom_site_aniso_U_12
Al1 0.0525(4) 0.0453(4) 0.0522(4) 0.0110(3) 0.0009(3) 0.0072(3)
C1 0.0636(16) 0.0572(16) 0.0559(15) 0.0171(12) 0.0047(12) 0.0147(13)
C2 0.088(2) 0.0725(19) 0.0613(16) 0.0241(15) 0.0097(15) 0.0210(16)
C3 0.0729(19) 0.0591(17) 0.0748(18) 0.0280(14) 0.0132(15) 0.0136(14)
C4 0.118(3) 0.075(2) 0.097(2) 0.039(2) 0.023(2) 0.009(2)
C5 0.140(3) 0.062(2) 0.122(3) 0.031(2) 0.027(3) -0.007(2)
C6 0.150(3) 0.062(2) 0.105(3) 0.0126(19) 0.013(2) -0.011(2)
C7 0.114(3) 0.0558(18) 0.082(2) 0.0124(16) 0.0142(19) -0.0072(18)
C8 0.0599(16) 0.0502(15) 0.0720(17) 0.0165(13) 0.0094(13) 0.0078(13)
C9 0.0702(17) 0.0610(17) 0.0513(14) 0.0108(13) -0.0031(13) 0.0153(14)
C10 0.0656(17) 0.0521(15) 0.0464(13) 0.0035(11) -0.0003(12) 0.0079(13)
C11 0.091(2) 0.0584(17) 0.0502(15) 0.0090(12) 0.0060(14) 0.0236(16)
C12 0.144(3) 0.0545(19) 0.0663(19) 0.0068(15) 0.012(2) 0.030(2)
C13 0.155(4) 0.054(2) 0.077(2) -0.0022(17) 0.009(2) -0.007(2)
C14 0.101(3) 0.072(2) 0.085(2) -0.0083(18) -0.0075(19) -0.015(2)
C15 0.079(2) 0.0626(18) 0.0600(16) -0.0008(13) -0.0035(14) 0.0024(15)
C16 0.097(2) 0.092(2) 0.081(2) 0.0201(17) -0.0024(18) 0.0439(19)
C17 0.072(2) 0.104(3) 0.103(2) 0.004(2) -0.0182(18) 0.0151(19)
C18 0.0453(13) 0.0419(13) 0.0545(14) 0.0134(11) 0.0070(11) 0.0084(10)
C19 0.0613(16) 0.0436(14) 0.0631(15) 0.0080(12) 0.0075(12) 0.0085(12)
C20 0.0704(18) 0.0427(15) 0.094(2) 0.0193(14) 0.0192(16) 0.0128(13)
C21 0.0663(18) 0.0661(19) 0.087(2) 0.0383(16) 0.0142(15) 0.0242(15)
C22 0.0605(17) 0.079(2) 0.0665(17) 0.0273(15) -0.0015(13) 0.0162(15)
C23 0.0560(15) 0.0491(14) 0.0605(15) 0.0121(12) -0.0009(12) 0.0097(12)
C24 0.123(3) 0.095(3) 0.136(3) 0.069(2) 0.014(2) 0.043(2)
C25 0.0505(14) 0.0400(13) 0.0501(13) 0.0067(10) -0.0002(11) 0.0051(11)
C26 0.0718(19) 0.0526(16) 0.0774(19) 0.0228(15) 0.0126(16) 0.0235(14)
C27 0.082(4) 0.047(3) 0.062(3) 0.008(2) 0.003(3) 0.016(3)
C28 0.116(4) 0.057(3) 0.077(3) 0.015(3) 0.024(3) 0.037(3)
C29 0.098(5) 0.067(4) 0.082(5) 0.023(3) 0.001(4) 0.031(4)
C30 0.104(4) 0.073(4) 0.071(4) 0.025(3) 0.007(3) 0.035(4)
C31 0.094(4) 0.067(3) 0.065(3) 0.014(3) 0.001(3) 0.036(3)
C27' 0.087(4) 0.050(3) 0.097(4) 0.015(3) 0.002(3) 0.019(3)
C28' 0.101(5) 0.059(3) 0.108(5) 0.017(4) 0.013(4) 0.030(3)
C29' 0.101(4) 0.072(4) 0.099(5) 0.034(4) 0.004(4) 0.041(4)
C30' 0.082(4) 0.090(4) 0.101(4) 0.034(3) -0.003(3) 0.034(3)
C31' 0.056(3) 0.059(3) 0.079(3) 0.015(2) -0.004(3) 0.019(2)
C32 0.0464(14) 0.0427(13) 0.0581(14) 0.0117(11) 0.0030(11) 0.0068(11)
C33 0.0590(16) 0.0507(15) 0.0615(15) 0.0074(12) 0.0000(12) 0.0063(12)
C34 0.0683(18) 0.0543(16) 0.0811(19) 0.0096(14) -0.0087(15) 0.0033(14)
C35 0.0557(17) 0.0679(18) 0.095(2) 0.0274(16) 0.0019(15) 0.0000(14)
C36 0.0620(17) 0.0762(19) 0.0757(18) 0.0277(15) 0.0131(14) 0.0112(15)
C37 0.0577(16) 0.0616(16) 0.0613(15) 0.0077(12) 0.0031(12) 0.0158(13)
N1 0.0596(13) 0.0526(13) 0.0559(12) 0.0134(10) 0.0063(10) 0.0072(10)
N2 0.0563(12) 0.0477(12) 0.0519(11) 0.0116(9) -0.0019(9) 0.0117(10)
N3 0.0520(12) 0.0415(11) 0.0532(11) 0.0136(9) 0.0048(9) 0.0117(9)
N4 0.0592(13) 0.0407(11) 0.0694(13) 0.0203(10) 0.0079(10) 0.0132(10)
N5 0.0583(13) 0.0376(11) 0.0697(13) 0.0057(9) 0.0114(10) 0.0093(9)
C38 0.0612(17) 0.0736(19) 0.0760(18) 0.0176(15) -0.0068(14) 0.0045(14)

loop_
_atom_type_symbol
_atom_type_description
_atom_type_scat_dispersion_real
_atom_type_scat_dispersion_imag
_atom_type_scat_source
C C 0.0033 0.0016 'International Tables Vol C Tables 4.2.6.8 and 6.1.1.4'
H H 0.0000 0.0000 'International Tables Vol C Tables 4.2.6.8 and 6.1.1.4'
N N 0.0061 0.0033 'International Tables Vol C Tables 4.2.6.8 and 6.1.1.4'
Al Al 0.0645 0.0514 'International Tables Vol C Tables 4.2.6.8 and 6.1.1.4'

loop_
_geom_angle_atom_site_label_1
_geom_angle_atom_site_label_2
_geom_angle_atom_site_label_3
_geom_angle
N4 Al1 N1 101.53(8)
N4 Al1 C38 124.52(11)
N1 Al1 C38 98.45(10)
N4 Al1 N3 67.35(8)
N1 Al1 N3 162.68(8)
C38 Al1 N3 98.83(10)
N4 Al1 N2 114.08(8)
N1 Al1 N2 80.42(8)
C38 Al1 N2 120.05(10)
N3 Al1 N2 91.90(8)
N1 C1 C2 112.1(2)
N1 C1 C9 114.6(2)
C2 C1 C9 133.3(3)
C1 C2 C3 106.1(2)
C1 C2 H2 126.9
C3 C2 H2 126.9
C2 C3 C4 135.3(3)
C2 C3 C8 105.8(2)
C4 C3 C8 118.9(3)
C5 C4 C3 119.2(3)
C5 C4 H4 120.4
C3 C4 H4 120.4
C4 C5 C6 121.3(3)
C4 C5 H5 119.4
C6 C5 H5 119.4
C7 C6 C5 121.5(3)
C7 C6 H6 119.3
C5 C6 H6 119.3
C6 C7 C8 118.2(3)
C6 C7 H7 120.9
C8 C7 H7 120.9
N1 C8 C7 128.5(2)
N1 C8 C3 110.5(2)
C7 C8 C3 121.0(2)
N2 C9 C1 117.3(2)
N2 C9 H9 121.3
C1 C9 H9 121.3
C11 C10 C15 121.9(2)
C11 C10 N2 118.8(2)
C15 C10 N2 119.2(2)
C10 C11 C12 118.3(3)
C10 C11 C16 121.1(2)
C12 C11 C16 120.5(3)
C13 C12 C11 120.7(3)
C13 C12 H12 119.6
C11 C12 H12 119.6
C14 C13 C12 120.3(3)
C14 C13 H13 119.9
C12 C13 H13 119.9
C13 C14 C15 121.3(3)
C13 C14 H14 119.3
C15 C14 H14 119.3
C14 C15 C10 117.5(3)
C14 C15 C17 120.8(3)
C10 C15 C17 121.7(3)
C11 C16 H16A 109.5
C11 C16 H16B 109.5
H16A C16 H16B 109.5
C11 C16 H16C 109.5
H16A C16 H16C 109.5
H16B C16 H16C 109.5
C15 C17 H17A 109.5
C15 C17 H17B 109.5
H17A C17 H17B 109.5
C15 C17 H17C 109.5
H17A C17 H17C 109.5
H17B C17 H17C 109.5
C23 C18 C19 117.9(2)
C23 C18 N3 122.2(2)
C19 C18 N3 119.8(2)
C18 C19 C20 120.4(2)
C18 C19 H19 119.8
C20 C19 H19 119.8
C21 C20 C19 121.8(2)
C21 C20 H20 119.1
C19 C20 H20 119.1
C22 C21 C20 117.3(2)
C22 C21 C24 122.1(3)
C20 C21 C24 120.6(3)
C21 C22 C23 121.9(3)
C21 C22 H22 119.1
C23 C22 H22 119.1
C18 C23 C22 120.6(2)
C18 C23 H23 119.7
C22 C23 H23 119.7
C21 C24 H24A 109.5
C21 C24 H24B 109.5
H24A C24 H24B 109.5
C21 C24 H24C 109.5
H24A C24 H24C 109.5
H24B C24 H24C 109.5
N3 C25 N4 109.7(2)
N3 C25 N5 125.8(2)
N4 C25 N5 124.5(2)
C31' C26 C27 129.1(3)
C31' C26 N4 116.5(3)
C27 C26 N4 114.0(3)
C31' C26 C27' 117.8(4)
C27 C26 C27' 46.5(3)
N4 C26 C27' 109.2(3)
C31' C26 C31 55.3(3)
C27 C26 C31 111.1(4)
N4 C26 C31 110.5(3)
C27' C26 C31 70.8(4)
C31' C26 H26 118(3)
C27 C26 H26 43(3)
N4 C26 H26 102(3)
C27' C26 H26 89(3)
C31 C26 H26 146(3)
C26 C27 C28 113.6(4)
C26 C27 H27A 108.8
C28 C27 H27A 108.8
C26 C27 H27B 108.8
C28 C27 H27B 108.8
H27A C27 H27B 107.7
C26 C27 H26 32.7(19)
C28 C27 H26 116(2)
H27A C27 H26 78.0
H27B C27 H26 130.2
C29 C28 C27 110.8(5)
C29 C28 H28A 109.5
C27 C28 H28A 109.5
C29 C28 H28B 109.5
C27 C28 H28B 109.5
H28A C28 H28B 108.1
C30 C29 C28 111.2(6)
C30 C29 H29A 109.4
C28 C29 H29A 109.4
C30 C29 H29B 109.4
C28 C29 H29B 109.4
H29A C29 H29B 108.0
C29 C30 C31 110.3(5)
C29 C30 H30A 109.6
C31 C30 H30A 109.6
C29 C30 H30B 109.6
C31 C30 H30B 109.6
H30A C30 H30B 108.1
C30 C31 C26 112.4(4)
C30 C31 H31A 109.1
C26 C31 H31A 109.1
C30 C31 H31B 109.1
C26 C31 H31B 109.1
H31A C31 H31B 107.9
C26 C27' C28' 111.1(4)
C26 C27' H27C 109.4
C28' C27' H27C 109.4
C26 C27' H27D 109.4
C28' C27' H27D 109.4
H27C C27' H27D 108.0
C29' C28' C27' 109.7(5)
C29' C28' H28C 109.7
C27' C28' H28C 109.7
C29' C28' H28D 109.7
C27' C28' H28D 109.7
H28C C28' H28D 108.2
C30' C29' C28' 110.7(6)
C30' C29' H29C 109.5
C28' C29' H29C 109.5
C30' C29' H29D 109.5
C28' C29' H29D 109.5
H29C C29' H29D 108.1
C29' C30' C31' 112.0(5)
C29' C30' H30C 109.2
C31' C30' H30C 109.2
C29' C30' H30D 109.2
C31' C30' H30D 109.2
H30C C30' H30D 107.9
C26 C31' C30' 113.7(4)
C26 C31' H31C 108.8
C30' C31' H31C 108.8
C26 C31' H31D 108.8
C30' C31' H31D 108.8
H31C C31' H31D 107.7
N5 C32 C33 111.29(19)
N5 C32 C37 110.53(18)
C33 C32 C37 110.85(19)
N5 C32 H32 108.0
C33 C32 H32 108.0
C37 C32 H32 108.0
C32 C33 C34 110.7(2)
C32 C33 H33A 109.5
C34 C33 H33A 109.5
C32 C33 H33B 109.5
C34 C33 H33B 109.5
H33A C33 H33B 108.1
C35 C34 C33 111.3(2)
C35 C34 H34A 109.4
C33 C34 H34A 109.4
C35 C34 H34B 109.4
C33 C34 H34B 109.4
H34A C34 H34B 108.0
C36 C35 C34 111.6(2)
C36 C35 H35A 109.3
C34 C35 H35A 109.3
C36 C35 H35B 109.3
C34 C35 H35B 109.3
H35A C35 H35B 108.0
C35 C36 C37 111.7(2)
C35 C36 H36A 109.3
C37 C36 H36A 109.3
C35 C36 H36B 109.3
C37 C36 H36B 109.3
H36A C36 H36B 107.9
C32 C37 C36 110.2(2)
C32 C37 H37A 109.6
C36 C37 H37A 109.6
C32 C37 H37B 109.6
C36 C37 H37B 109.6
H37A C37 H37B 108.1
C8 N1 C1 105.5(2)
C8 N1 Al1 140.20(18)
C1 N1 Al1 114.18(16)
C9 N2 C10 117.7(2)
C9 N2 Al1 113.48(16)
C10 N2 Al1 128.71(15)
C25 N3 C18 123.10(19)
C25 N3 Al1 88.99(13)
C18 N3 Al1 136.28(15)
C25 N4 C26 121.9(2)
C25 N4 Al1 93.22(14)
C26 N4 Al1 143.67(17)
C25 N5 C32 124.58(18)
C25 N5 H5A 117.7
C32 N5 H5A 117.7
Al1 C38 H38A 109.5
Al1 C38 H38B 109.5
H38A C38 H38B 109.5
Al1 C38 H38C 109.5
H38A C38 H38C 109.5
H38B C38 H38C 109.5

loop_
_geom_bond_atom_site_label_1
_geom_bond_atom_site_label_2
_geom_bond_distance
Al1 N4 1.921(2)
Al1 N1 1.968(2)
Al1 C38 1.969(3)
Al1 N3 2.0269(19)
Al1 N2 2.037(2)
C1 N1 1.373(3)
C1 C2 1.380(3)
C1 C9 1.420(3)
C2 C3 1.409(4)
C2 H2 0.9300
C3 C4 1.409(4)
C3 C8 1.419(4)
C4 C5 1.360(4)
C4 H4 0.9300
C5 C6 1.394(5)
C5 H5 0.9300
C6 C7 1.372(4)
C6 H6 0.9300
C7 C8 1.392(4)
C7 H7 0.9300
C8 N1 1.367(3)
C9 N2 1.293(3)
C9 H9 0.9300
C10 C11 1.384(3)
C10 C15 1.395(4)
C10 N2 1.443(3)
C11 C12 1.394(4)
C11 C16 1.498(4)
C12 C13 1.369(5)
C12 H12 0.9300
C13 C14 1.369(5)
C13 H13 0.9300
C14 C15 1.391(4)
C14 H14 0.9300
C15 C17 1.498(4)
C16 H16A 0.9600
C16 H16B 0.9600
C16 H16C 0.9600
C17 H17A 0.9600
C17 H17B 0.9600
C17 H17C 0.9600
C18 C23 1.379(3)
C18 C19 1.382(3)
C18 N3 1.423(3)
C19 C20 1.387(3)
C19 H19 0.9300
C20 C21 1.371(4)
C20 H20 0.9300
C21 C22 1.371(4)
C21 C24 1.519(4)
C22 C23 1.383(3)
C22 H22 0.9300
C23 H23 0.9300
C24 H24A 0.9600
C24 H24B 0.9600
C24 H24C 0.9600
C25 N3 1.334(3)
C25 N4 1.345(3)
C25 N5 1.356(3)
C26 C31' 1.362(5)
C26 C27 1.469(5)
C26 N4 1.469(3)
C26 C27' 1.538(5)
C26 C31 1.573(5)
C26 H26 0.82(3)
C27 C28 1.522(5)
C27 H27A 0.9700
C27 H27B 0.9700
C27 H26 1.03(4)
C28 C29 1.513(6)
C28 H28A 0.9700
C28 H28B 0.9700
C29 C30 1.514(6)
C29 H29A 0.9700
C29 H29B 0.9700
C30 C31 1.525(5)
C30 H30A 0.9700
C30 H30B 0.9700
C31 H31A 0.9700
C31 H31B 0.9700
C27' C28' 1.535(8)
C27' H27C 0.9700
C27' H27D 0.9700
C28' C29' 1.533(10)
C28' H28C 0.9700
C28' H28D 0.9700
C29' C30' 1.502(9)
C29' H29C 0.9700
C29' H29D 0.9700
C30' C31' 1.529(7)
C30' H30C 0.9700
C30' H30D 0.9700
C31' H31C 0.9700
C31' H31D 0.9700
C32 N5 1.460(3)
C32 C33 1.512(3)
C32 C37 1.516(3)
C32 H32 0.9800
C33 C34 1.522(3)
C33 H33A 0.9700
C33 H33B 0.9700
C34 C35 1.512(4)
C34 H34A 0.9700
C34 H34B 0.9700
C35 C36 1.507(4)
C35 H35A 0.9700
C35 H35B 0.9700
C36 C37 1.524(3)
C36 H36A 0.9700
C36 H36B 0.9700
C37 H37A 0.9700
C37 H37B 0.9700
N5 H5A 0.8600
C38 H38A 0.9600
C38 H38B 0.9600
C38 H38C 0.9600
